data_1575404
loop_
_publ_author_name
'Giovanardi, Dario'
'Cagossi, Giorgio'
'Zolotarev, Pavel N.'
'Mazzeo, Paolo P.'
'Bacchi, Alessia'
'Carlucci, Lucia'
'Proserpio, Davide M.'
'Pelagatti, Paolo'

_publ_section_title
;
 Collapse or capture? Guest-induced response of two structurally distinct
 pillared-MOFs upon exposure to pyridines and quinolines.
;
_journal_issue 36
_journal_name_full 'Dalton transactions (Cambridge, England : 2003)'
_journal_page_first 13540
_journal_page_last 13548
_journal_paper_doi 10.1039/d5dt01321f
_journal_volume 54
_journal_year 2025
_chemical_formula_moiety 'C27 H21 N3 O4 Zn, 2(C5 H5 N)'
_chemical_formula_sum 'C37 H31 N5 O4 Zn'
_chemical_formula_weight 675.04
_space_group_crystal_system monoclinic
_space_group_IT_number 13
_space_group_name_Hall '-P 2yac'
_space_group_name_H-M_alt 'P 1 2/n 1'
_atom_sites_solution_hydrogens geom
_audit_creation_date 2025-05-13
_audit_creation_method
;
Olex2 1.5
(compiled 2025.04.05 svn.rf049d14d for OlexSys, GUI svn.r7224)
;
_audit_update_record
;
2025-05-13 deposited with the CCDC.	2025-08-12 downloaded from the CCDC.
;
_cell_angle_alpha 90
_cell_angle_beta 98.650(13)
_cell_angle_gamma 90
_cell_formula_units_Z 2
_cell_length_a 9.7431(13)
_cell_length_b 9.2259(10)
_cell_length_c 17.642(2)
_cell_measurement_reflns_used 1041
_cell_measurement_temperature 200
_cell_measurement_theta_max 28.0370
_cell_measurement_theta_min 3.8090
_cell_volume 1567.8(3)
_computing_cell_refinement 'CrysAlisPro 1.171.43.119a (Rigaku OD, 2024)'
_computing_data_collection 'CrysAlisPro 1.171.43.119a (Rigaku OD, 2024)'
_computing_data_reduction 'CrysAlisPro 1.171.43.119a (Rigaku OD, 2024)'
_computing_molecular_graphics 'Olex2 1.5 (Dolomanov et al., 2009)'
_computing_publication_material 'Olex2 1.5 (Dolomanov et al., 2009)'
_computing_structure_refinement 'SHELXL 2018/3 (Sheldrick, 2015)'
_computing_structure_solution 'SHELXT 2018/2 (Sheldrick, 2018)'
_diffrn_ambient_temperature 200.00
_diffrn_detector_area_resol_mean 10.0000
_diffrn_measured_fraction_theta_full 0.997
_diffrn_measured_fraction_theta_max 0.997
_diffrn_measurement_details
;
List of Runs (angles in degrees, time in seconds):

  # Type    Start    End  Width  t~exp~   \w     \q     \k     \f   Frames
#--------------------------------------------------------------------------
  1  \w   -100.00 -74.00   0.50   12.00    --  -16.10  45.00  60.00   52
  2  \w    -50.00 -17.00   0.50   12.00    --  -16.10  45.00  60.00   66
  3  \w    -15.00  11.00   0.50   12.00    --  -16.10  45.00  60.00   52
  4  \w   -105.00  73.00   0.50   12.00    --  -16.10  45.00  30.00  356
  5  \w    -49.00  19.00   0.50   12.00    --  -16.10  45.00 120.00  136
  6  \w    -98.00 -54.00   0.50   12.00    --  -16.10  45.00   0.00   88
;
_diffrn_measurement_device 'four-circle diffractometer'
_diffrn_measurement_device_type 'Bruker Avance D8 Venture'
_diffrn_measurement_method '\w scans'
_diffrn_radiation_type MoK\a
_diffrn_radiation_wavelength 0.71073
_diffrn_reflns_av_R_equivalents 0.0756
_diffrn_reflns_av_unetI/netI 0.0784
_diffrn_reflns_Laue_measured_fraction_full 0.997
_diffrn_reflns_Laue_measured_fraction_max 0.997
_diffrn_reflns_limit_h_max 11
_diffrn_reflns_limit_h_min -11
_diffrn_reflns_limit_k_max 11
_diffrn_reflns_limit_k_min -11
_diffrn_reflns_limit_l_max 21
_diffrn_reflns_limit_l_min -21
_diffrn_reflns_number 11881
_diffrn_reflns_point_group_measured_fraction_full 0.997
_diffrn_reflns_point_group_measured_fraction_max 0.997
_diffrn_reflns_theta_full 25.242
_diffrn_reflns_theta_max 25.677
_diffrn_reflns_theta_min 3.650
_exptl_absorpt_coefficient_mu 0.833
_exptl_absorpt_correction_T_max 1.00000
_exptl_absorpt_correction_T_min 0.83456
_exptl_absorpt_correction_type multi-scan
_exptl_absorpt_process_details
;
CrysAlisPro 1.171.43.119a (Rigaku Oxford Diffraction, 2024)
Empirical absorption correction using spherical harmonics,
implemented in SCALE3 ABSPACK scaling algorithm.
;
_exptl_crystal_colour 'clear colourless'
_exptl_crystal_colour_lustre clear
_exptl_crystal_colour_primary colourless
_exptl_crystal_density_diffrn 1.430
_exptl_crystal_description block
_exptl_crystal_F_000 700
_exptl_crystal_size_max 0.025
_exptl_crystal_size_mid 0.02
_exptl_crystal_size_min 0.018
_refine_diff_density_max 0.360
_refine_diff_density_min -0.315
_refine_diff_density_rms 0.067
_refine_ls_extinction_method none
_refine_ls_goodness_of_fit_ref 1.022
_refine_ls_hydrogen_treatment constr
_refine_ls_matrix_type full
_refine_ls_number_parameters 221
_refine_ls_number_reflns 2983
_refine_ls_number_restraints 1
_refine_ls_restrained_S_all 1.022
_refine_ls_R_factor_all 0.0812
_refine_ls_R_factor_gt 0.0474
_refine_ls_shift/su_max 0.001
_refine_ls_shift/su_mean 0.000
_refine_ls_structure_factor_coef Fsqd
_refine_ls_weighting_details 'w=1/[\s^2^(Fo^2^)+(0.0341P)^2^+0.2714P] where P=(Fo^2^+2Fc^2^)/3'
_refine_ls_weighting_scheme calc
_refine_ls_wR_factor_gt 0.0837
_refine_ls_wR_factor_ref 0.0927
_reflns_Friedel_coverage 0.000
_reflns_number_gt 2121
_reflns_number_total 2983
_reflns_threshold_expression 'I > 2\s(I)'
_cod_data_source_file d5dt01321f2.cif
_cod_data_source_block pum210_py
_cod_depositor_comments 'Adding full bibliography for 1575404--1575407.cif.'
_cod_original_cell_volume 1567.7(3)
_cod_database_code 1575404
_shelx_shelxl_version_number 2018/3
_chemical_oxdiff_formula 'C H N O Zn'
_chemical_oxdiff_usercomment 200K
_shelx_space_group_comment
;
The symmetry employed for this shelxl refinement is uniquely defined
by the following loop, which should always be used as a source of
symmetry information in preference to the above space-group names.
They are only intended as comments.
;
_shelx_estimated_absorpt_t_max 0.985
_shelx_estimated_absorpt_t_min 0.979
_olex2_refinement_description
;
1. Fixed Uiso
 At 1.2 times of:
  All C(H) groups
2. Shared sites
{C19, N4}
3. Restrained distances
 C20_$1-C18
 1.39 with sigma of 0.001
4. Others
 Fixed Sof: N4(0.5) C19(0.5) H19(0.5)
5.a Aromatic/amide H refined with riding coordinates:
 C14(H14), C6(H6), C8(H8), C13(H13), C11(H11), C7(H7), C5(H5), C1(H1),
 C15(H15), C2(H2), C4(H4), C18(H18), C20(H20), C3(H3), C17(H17), C16(H16),
 C19(H19)
;
_olex2_submission_special_instructions 'No special instructions were received'
_oxdiff_exptl_absorpt_empirical_details
;
Empirical correction (ABSPACK) includes:
- Absorption correction using spherical harmonics
- Frame scaling
;
_oxdiff_exptl_absorpt_empirical_full_max 1.257
_oxdiff_exptl_absorpt_empirical_full_min 0.599

loop_
_space_group_symop_operation_xyz
'x, y, z'
'-x+1/2, y, -z+1/2'
'-x, -y, -z'
'x-1/2, -y, z-1/2'

loop_
_atom_site_label
_atom_site_type_symbol
_atom_site_fract_x
_atom_site_fract_y
_atom_site_fract_z
_atom_site_U_iso_or_equiv
_atom_site_adp_type
_atom_site_occupancy
_atom_site_site_symmetry_order
_atom_site_calc_flag
_atom_site_refinement_flags_posn
_atom_site_refinement_flags_adp
_atom_site_refinement_flags_occupancy
_atom_site_disorder_assembly
_atom_site_disorder_group
Zn1 Zn 0.250000 0.40961(5) 0.750000 0.02567(17) Uani 1 2 d S T P . .
O1 O 0.3218(2) 0.2769(2) 0.67717(11) 0.0338(5) Uani 1 1 d . . . . .
N2 N 0.250000 0.6389(3) 0.750000 0.0253(8) Uani 1 2 d S T P . .
O2 O 0.3803(3) 0.4618(2) 0.60753(13) 0.0518(7) Uani 1 1 d . . . . .
N1 N 0.4545(3) 0.4289(3) 0.82412(13) 0.0314(6) Uani 1 1 d . . . . .
C10 C 0.4262(3) 0.2238(3) 0.56744(15) 0.0248(7) Uani 1 1 d . . . . .
C14 C 0.4920(3) -0.2715(3) 0.48760(15) 0.0267(7) Uani 1 1 d . . . . .
H14 H 0.477075 -0.372342 0.493480 0.032 Uiso 1 1 calc R U . . .
C6 C 0.3592(3) 0.7141(3) 0.73379(15) 0.0283(7) Uani 1 1 d . . . . .
H6 H 0.437087 0.662219 0.721358 0.034 Uiso 1 1 calc R U . . .
N3 N 0.750000 0.0772(4) 0.750000 0.0480(10) Uani 1 2 d S T P . .
C9 C 0.3720(3) 0.3310(3) 0.61989(17) 0.0318(8) Uani 1 1 d . . . . .
C12 C 0.4570(3) -0.0245(3) 0.52653(15) 0.0249(7) Uani 1 1 d . . . . .
C8 C 0.250000 0.9399(5) 0.750000 0.0347(11) Uani 1 2 d S T P . .
H8 H 0.250000 1.042854 0.750001 0.042 Uiso 1 2 calc R U P . .
C13 C 0.4346(3) -0.1757(3) 0.53213(16) 0.0301(7) Uani 1 1 d . . . . .
H13 H 0.378288 -0.210697 0.567713 0.036 Uiso 1 1 calc R U . . .
C11 C 0.4004(3) 0.0785(3) 0.57265(15) 0.0270(7) Uani 1 1 d . . . . .
H11 H 0.342937 0.045914 0.608192 0.032 Uiso 1 1 calc R U . . .
C7 C 0.3642(3) 0.8629(3) 0.73426(16) 0.0326(8) Uani 1 1 d . . . . .
H7 H 0.444925 0.912202 0.723915 0.039 Uiso 1 1 calc R U . . .
C5 C 0.4689(4) 0.5217(4) 0.88318(19) 0.0428(9) Uani 1 1 d . . . . .
H5 H 0.388049 0.566952 0.896253 0.051 Uiso 1 1 calc R U . . .
C1 C 0.5694(3) 0.3648(3) 0.80802(19) 0.0383(8) Uani 1 1 d . . . . .
H1 H 0.561279 0.297509 0.766831 0.046 Uiso 1 1 calc R U . . .
C15 C 0.7364(4) 0.0011(4) 0.6851(2) 0.0516(10) Uani 1 1 d . . . . .
H15 H 0.725821 0.052815 0.638012 0.062 Uiso 1 1 calc R U . . .
C2 C 0.6987(4) 0.3916(4) 0.8482(2) 0.0508(10) Uani 1 1 d . . . . .
H2 H 0.777835 0.342846 0.835210 0.061 Uiso 1 1 calc R U . . .
N4 N 0.0666(4) -0.0904(4) 0.5565(2) 0.069(5) Uani 0.5 1 d . . P A 4
C4 C 0.5953(4) 0.5548(4) 0.9259(2) 0.0517(10) Uani 1 1 d . . . . .
H4 H 0.601082 0.621369 0.967277 0.062 Uiso 1 1 calc R U . . .
C18 C 0.0211(4) 0.0417(4) 0.5738(2) 0.0591(11) Uani 1 1 d D . . . .
H18 H 0.034609 0.073120 0.625627 0.071 Uiso 1 1 calc R U . A 3
C20 C 0.0453(4) -0.1329(4) 0.4829(2) 0.0593(11) Uani 1 1 d . . . . .
H20 H 0.075714 -0.225905 0.469434 0.071 Uiso 1 1 calc R U . A 3
C3 C 0.7127(4) 0.4899(4) 0.9076(2) 0.0588(11) Uani 1 1 d . . . . .
H3 H 0.801489 0.512338 0.935245 0.071 Uiso 1 1 calc R U . . .
C17 C 0.750000 -0.2226(6) 0.750000 0.0715(18) Uani 1 2 d S T P . .
H17 H 0.749998 -0.325562 0.749999 0.086 Uiso 1 2 calc R U P . .
C16 C 0.7367(4) -0.1463(5) 0.6823(3) 0.0605(11) Uani 1 1 d . . . . .
H16 H 0.727826 -0.195522 0.634495 0.073 Uiso 1 1 calc R U . . .
C19 C 0.0666(4) -0.0904(4) 0.5565(2) 0.064(5) Uani 0.5 1 d . . P A 3
H19 H 0.112715 -0.151879 0.595454 0.076 Uiso 0.5 1 calc R U P A 3

loop_
_atom_site_aniso_label
_atom_site_aniso_U_11
_atom_site_aniso_U_22
_atom_site_aniso_U_33
_atom_site_aniso_U_23
_atom_site_aniso_U_13
_atom_site_aniso_U_12
Zn1 0.0347(3) 0.0190(3) 0.0262(3) 0.000 0.0139(2) 0.000
O1 0.0451(13) 0.0292(12) 0.0309(12) -0.0071(10) 0.0177(11) 0.0026(10)
N2 0.030(2) 0.0241(18) 0.0213(18) 0.000 0.0039(16) 0.000
O2 0.0816(19) 0.0220(12) 0.0594(16) -0.0069(12) 0.0355(15) 0.0042(12)
N1 0.0381(16) 0.0264(14) 0.0304(14) 0.0038(12) 0.0076(12) 0.0019(13)
C10 0.0291(17) 0.0222(16) 0.0233(15) -0.0019(13) 0.0048(14) 0.0029(14)
C14 0.0336(18) 0.0168(15) 0.0311(17) -0.0013(13) 0.0094(15) 0.0001(14)
C6 0.0303(18) 0.0293(17) 0.0272(16) 0.0009(14) 0.0099(14) -0.0001(15)
N3 0.048(3) 0.041(2) 0.054(3) 0.000 0.008(2) 0.000
C9 0.0355(19) 0.0306(19) 0.0296(18) -0.0071(15) 0.0057(16) 0.0020(16)
C12 0.0317(17) 0.0227(15) 0.0215(15) -0.0020(13) 0.0078(13) 0.0039(14)
C8 0.053(3) 0.023(2) 0.027(2) 0.000 0.004(2) 0.000
C13 0.0371(19) 0.0255(17) 0.0307(17) 0.0012(14) 0.0152(15) -0.0026(15)
C11 0.0317(17) 0.0271(17) 0.0243(15) 0.0041(14) 0.0109(13) 0.0039(15)
C7 0.039(2) 0.0289(17) 0.0304(17) 0.0034(14) 0.0078(16) -0.0083(15)
C5 0.050(2) 0.043(2) 0.0354(19) -0.0004(17) 0.0043(18) 0.0083(19)
C1 0.041(2) 0.0318(19) 0.043(2) -0.0012(15) 0.0069(17) 0.0022(16)
C15 0.048(2) 0.051(3) 0.057(2) 0.002(2) 0.010(2) -0.002(2)
C2 0.037(2) 0.046(2) 0.068(3) 0.006(2) 0.003(2) 0.0076(19)
N4 0.082(11) 0.067(7) 0.050(7) -0.02(2) -0.02(2) 0.00(3)
C4 0.061(3) 0.040(2) 0.047(2) 0.0007(17) -0.012(2) 0.007(2)
C18 0.072(3) 0.062(3) 0.043(2) -0.014(2) 0.008(2) -0.001(2)
C20 0.080(3) 0.045(2) 0.051(2) -0.007(2) 0.006(2) 0.014(2)
C3 0.048(3) 0.046(2) 0.074(3) 0.005(2) -0.019(2) -0.004(2)
C17 0.049(4) 0.038(3) 0.124(6) 0.000 0.000(4) 0.000
C16 0.042(2) 0.057(3) 0.080(3) -0.021(2) 0.000(2) 0.004(2)
C19 0.078(8) 0.054(8) 0.057(4) 0.00(2) 0.00(2) 0.01(3)

loop_
_atom_type_symbol
_atom_type_description
_atom_type_scat_dispersion_real
_atom_type_scat_dispersion_imag
_atom_type_scat_source
C C 0.0033 0.0016 'International Tables Vol C Tables 4.2.6.8 and 6.1.1.4'
H H 0.0000 0.0000 'International Tables Vol C Tables 4.2.6.8 and 6.1.1.4'
N N 0.0061 0.0033 'International Tables Vol C Tables 4.2.6.8 and 6.1.1.4'
O O 0.0106 0.0060 'International Tables Vol C Tables 4.2.6.8 and 6.1.1.4'
Zn Zn 0.2839 1.4301 'International Tables Vol C Tables 4.2.6.8 and 6.1.1.4'

loop_
_geom_angle_atom_site_label_1
_geom_angle_atom_site_label_2
_geom_angle_atom_site_label_3
_geom_angle
_geom_angle_site_symmetry_1
_geom_angle_site_symmetry_3
_geom_angle_publ_flag
O1 Zn1 O1 103.48(12) . 2_556 ?
O1 Zn1 N2 128.26(6) . . ?
O1 Zn1 N2 128.26(6) 2_556 . ?
O1 Zn1 N1 92.33(9) 2_556 . ?
O1 Zn1 N1 93.36(9) . . ?
O1 Zn1 N1 92.33(9) . 2_556 ?
O1 Zn1 N1 93.36(9) 2_556 2_556 ?
N2 Zn1 N1 85.40(6) . . ?
N2 Zn1 N1 85.40(6) . 2_556 ?
N1 Zn1 N1 170.81(13) . 2_556 ?
C9 O1 Zn1 118.89(18) . . ?
C6 N2 Zn1 121.26(17) 2_556 . ?
C6 N2 Zn1 121.26(17) . . ?
C6 N2 C6 117.5(3) . 2_556 ?
C5 N1 Zn1 119.3(2) . . ?
C1 N1 Zn1 123.1(2) . . ?
C1 N1 C5 117.1(3) . . ?
C14 C10 C9 120.3(3) 3_656 . ?
C11 C10 C14 118.5(2) . 3_656 ?
C11 C10 C9 121.2(2) . . ?
C10 C14 H14 119.4 3_656 . ?
C13 C14 C10 121.2(3) . 3_656 ?
C13 C14 H14 119.4 . . ?
N2 C6 H6 118.5 . . ?
N2 C6 C7 123.1(3) . . ?
C7 C6 H6 118.5 . . ?
C15 N3 C15 116.4(4) . 2_656 ?
O1 C9 C10 116.0(3) . . ?
O2 C9 O1 124.2(3) . . ?
O2 C9 C10 119.8(3) . . ?
C13 C12 C12 118.1(3) . 3_656 ?
C11 C12 C12 119.0(3) . 3_656 ?
C11 C12 C13 122.9(2) . . ?
C7 C8 H8 120.9 . . ?
C7 C8 H8 120.9 2_556 . ?
C7 C8 C7 118.2(4) . 2_556 ?
C14 C13 C12 121.2(2) . . ?
C14 C13 H13 119.4 . . ?
C12 C13 H13 119.4 . . ?
C10 C11 C12 121.8(2) . . ?
C10 C11 H11 119.1 . . ?
C12 C11 H11 119.1 . . ?
C6 C7 C8 119.1(3) . . ?
C6 C7 H7 120.5 . . ?
C8 C7 H7 120.5 . . ?
N1 C5 H5 118.4 . . ?
N1 C5 C4 123.2(3) . . ?
C4 C5 H5 118.4 . . ?
N1 C1 H1 118.5 . . ?
N1 C1 C2 123.0(3) . . ?
C2 C1 H1 118.5 . . ?
N3 C15 H15 118.1 . . ?
N3 C15 C16 123.9(4) . . ?
C16 C15 H15 118.1 . . ?
C1 C2 H2 120.3 . . ?
C1 C2 C3 119.3(3) . . ?
C3 C2 H2 120.3 . . ?
C20 N4 C18 118.3(3) . . ?
C5 C4 H4 120.5 . . ?
C3 C4 C5 118.9(3) . . ?
C3 C4 H4 120.5 . . ?
C20 C18 H18 119.4 3_556 . ?
C19 C18 H18 119.4 . . ?
C18 C20 H20 119.8 3_556 . ?
C19 C20 H20 119.8 . . ?
C2 C3 H3 120.8 . . ?
C4 C3 C2 118.4(4) . . ?
C4 C3 H3 120.8 . . ?
C16 C17 H17 120.8 2_656 . ?
C16 C17 H17 120.8 . . ?
C16 C17 C16 118.5(5) . 2_656 ?
C15 C16 C17 118.7(4) . . ?
C15 C16 H16 120.7 . . ?
C17 C16 H16 120.7 . . ?
C18 C19 H19 120.9 . . ?
C20 C19 C18 118.3(3) . . ?
C20 C19 H19 120.9 . . ?

loop_
_geom_bond_atom_site_label_1
_geom_bond_atom_site_label_2
_geom_bond_distance
_geom_bond_site_symmetry_2
_geom_bond_publ_flag
Zn1 O1 1.9772(17) . ?
Zn1 O1 1.9772(18) 2_556 ?
Zn1 N2 2.116(3) . ?
Zn1 N1 2.220(3) 2_556 ?
Zn1 N1 2.220(3) . ?
O1 C9 1.288(3) . ?
N2 C6 1.337(3) 2_556 ?
N2 C6 1.337(3) . ?
O2 C9 1.231(3) . ?
N1 C5 1.340(4) . ?
N1 C1 1.333(4) . ?
C10 C14 1.416(4) 3_656 ?
C10 C9 1.503(4) . ?
C10 C11 1.370(4) . ?
C14 H14 0.9500 . ?
C14 C13 1.358(4) . ?
C6 H6 0.9500 . ?
C6 C7 1.373(4) . ?
N3 C15 1.333(4) 2_656 ?
N3 C15 1.333(4) . ?
C12 C12 1.420(5) 3_656 ?
C12 C13 1.418(4) . ?
C12 C11 1.416(4) . ?
C8 H8 0.9500 . ?
C8 C7 1.383(4) 2_556 ?
C8 C7 1.383(4) . ?
C13 H13 0.9500 . ?
C11 H11 0.9500 . ?
C7 H7 0.9500 . ?
C5 H5 0.9500 . ?
C5 C4 1.378(5) . ?
C1 H1 0.9500 . ?
C1 C2 1.373(5) . ?
C15 H15 0.9500 . ?
C15 C16 1.361(5) . ?
C2 H2 0.9500 . ?
C2 C3 1.377(5) . ?
N4 C18 1.347(5) . ?
N4 C20 1.343(5) . ?
C4 H4 0.9500 . ?
C4 C3 1.371(5) . ?
C18 H18 0.9500 . ?
C18 C20 1.3888(10) 3_556 ?
C18 C19 1.347(5) . ?
C20 H20 0.9500 . ?
C20 C19 1.343(5) . ?
C3 H3 0.9500 . ?
C17 H17 0.9500 . ?
C17 C16 1.376(5) . ?
C17 C16 1.376(5) 2_656 ?
C16 H16 0.9500 . ?
C19 H19 0.9500 . ?

loop_
_geom_torsion_atom_site_label_1
_geom_torsion_atom_site_label_2
_geom_torsion_atom_site_label_3
_geom_torsion_atom_site_label_4
_geom_torsion
_geom_torsion_site_symmetry_1
_geom_torsion_site_symmetry_2
_geom_torsion_site_symmetry_3
_geom_torsion_site_symmetry_4
_geom_torsion_publ_flag
Zn1 O1 C9 O2 1.0(4) . . . . ?
Zn1 O1 C9 C10 179.30(19) . . . . ?
Zn1 N2 C6 C7 -179.0(2) . . . . ?
Zn1 N1 C5 C4 -171.2(3) . . . . ?
Zn1 N1 C1 C2 171.3(2) . . . . ?
N2 C6 C7 C8 -1.9(4) . . . . ?
N1 C5 C4 C3 -0.1(5) . . . . ?
N1 C1 C2 C3 -0.7(5) . . . . ?
C10 C14 C13 C12 -1.5(5) 3_656 . . . ?
C14 C10 C9 O1 -167.3(3) 3_656 . . . ?
C14 C10 C9 O2 11.1(5) 3_656 . . . ?
C14 C10 C11 C12 2.2(4) 3_656 . . . ?
C6 N2 C6 C7 1.0(2) 2_556 . . . ?
N3 C15 C16 C17 0.9(5) . . . . ?
C9 C10 C11 C12 -176.5(3) . . . . ?
C12 C12 C13 C14 -0.7(5) 3_656 . . . ?
C12 C12 C11 C10 0.0(5) 3_656 . . . ?
C13 C12 C11 C10 178.5(3) . . . . ?
C11 C10 C9 O1 11.4(4) . . . . ?
C11 C10 C9 O2 -170.2(3) . . . . ?
C11 C12 C13 C14 -179.2(3) . . . . ?
C7 C8 C7 C6 0.9(2) 2_556 . . . ?
C5 N1 C1 C2 -0.9(4) . . . . ?
C5 C4 C3 C2 -1.5(5) . . . . ?
C1 N1 C5 C4 1.3(5) . . . . ?
C1 C2 C3 C4 1.9(5) . . . . ?
C15 N3 C15 C16 -0.4(3) 2_656 . . . ?
C18 N4 C20 C18 0.6(7) . . . 3_556 ?
C18 C20 C19 C18 0.6(7) 3_556 . . . ?
C20 N4 C18 C20 -0.6(7) . . . 3_556 ?
C20 C18 C19 C20 -0.6(7) 3_556 . . . ?
C16 C17 C16 C15 -0.4(3) 2_656 . . . ?
